data_2204586
loop_
_publ_author_name
'Duan, Xue-Min'
'Chen, Li-Gong'
'Xu, Yan-Jie'
'Li, Yang'
'Han, Juan'
'Li, Le-Ping'

_publ_section_title
;
 9-(3-Pyridylmethyl)carbazole
;
_journal_issue 11
_journal_name_full 'Acta Crystallographica Section E'
_journal_page_first o1931
_journal_page_last o1932
_journal_paper_doi 10.1107/S1600536804024444
_journal_volume 60
_journal_year 2004
_chemical_formula_iupac 'C18 H14 N2'
_chemical_formula_moiety 'C18 H14 N2'
_chemical_formula_sum 'C18 H14 N2'
_chemical_formula_weight 258.31
_chemical_melting_point .389E-305
_chemical_name_systematic
;
9-(3-pyridylmethyl)carbazole
;
_space_group_IT_number 19
_symmetry_cell_setting orthorhombic
_symmetry_space_group_name_Hall 'P 2ac 2ab'
_symmetry_space_group_name_H-M 'P 21 21 21'
_cell_angle_alpha 90.00
_cell_angle_beta 90.00
_cell_angle_gamma 90.00
_cell_formula_units_Z 4
_cell_length_a 5.0299(12)
_cell_length_b 9.777(2)
_cell_length_c 28.007(8)
_cell_measurement_reflns_used 773
_cell_measurement_temperature 293(2)
_cell_measurement_theta_max 23.82
_cell_measurement_theta_min 2.91
_cell_volume 1377.3(6)
_computing_cell_refinement SMART
_computing_data_collection 'SMART (Bruker, 1997)'
_computing_data_reduction 'SAINT (Bruker, 1997)'
_computing_molecular_graphics 'SHELXTL (Bruker, 1997)'
_computing_publication_material SHELXTL
_computing_structure_refinement 'SHELXL97 (Sheldrick, 1997)'
_computing_structure_solution 'SHELXS97 (Sheldrick, 1997)'
_diffrn_ambient_temperature 293(2)
_diffrn_measured_fraction_theta_full 0.998
_diffrn_measured_fraction_theta_max 0.998
_diffrn_measurement_device_type 'Bruker SMART CCD area-detector'
_diffrn_measurement_method '\f and \w'
_diffrn_radiation_monochromator graphite
_diffrn_radiation_source 'fine-focus sealed tube'
_diffrn_radiation_type MoK\a
_diffrn_radiation_wavelength 0.71073
_diffrn_reflns_av_R_equivalents 0.0280
_diffrn_reflns_av_sigmaI/netI 0.0219
_diffrn_reflns_limit_h_max 6
_diffrn_reflns_limit_h_min -6
_diffrn_reflns_limit_k_max 8
_diffrn_reflns_limit_k_min -12
_diffrn_reflns_limit_l_max 35
_diffrn_reflns_limit_l_min -34
_diffrn_reflns_number 7998
_diffrn_reflns_theta_full 26.45
_diffrn_reflns_theta_max 26.45
_diffrn_reflns_theta_min 1.45
_diffrn_standards_number 0
_exptl_absorpt_coefficient_mu 0.074
_exptl_absorpt_correction_type none
_exptl_crystal_colour colorless
_exptl_crystal_density_diffrn 1.246
_exptl_crystal_density_method 'not measured'
_exptl_crystal_description rod
_exptl_crystal_F_000 544
_exptl_crystal_size_max 0.40
_exptl_crystal_size_mid 0.22
_exptl_crystal_size_min 0.20
_refine_diff_density_max 0.103
_refine_diff_density_min -0.115
_refine_ls_extinction_method none
_refine_ls_goodness_of_fit_ref 1.068
_refine_ls_hydrogen_treatment constr
_refine_ls_matrix_type full
_refine_ls_number_parameters 181
_refine_ls_number_reflns 1698
_refine_ls_number_restraints 12
_refine_ls_restrained_S_all 1.075
_refine_ls_R_factor_all 0.0598
_refine_ls_R_factor_gt 0.0396
_refine_ls_shift/su_max 0.000
_refine_ls_shift/su_mean 0.000
_refine_ls_structure_factor_coef Fsqd
_refine_ls_weighting_details 'calc w = 1/[\s^2^(Fo^2^)+(0.0378P)^2^+0.1963P] where P = (Fo^2^+2Fc^2^)/3'
_refine_ls_weighting_scheme calc
_refine_ls_wR_factor_gt 0.0876
_refine_ls_wR_factor_ref 0.0961
_reflns_number_gt 1288
_reflns_number_total 1698
_reflns_threshold_expression I>2\s(I)
_cod_data_source_file wn6287.cif
_cod_data_source_block I
_cod_depositor_comments
;
The following automatic conversions were performed:
'_symmetry_cell_setting' value 'Orthorhombic' changed to 'orthorhombic'
according to '/home/saulius/struct/CIF-dictionaries/cif_core.dic'
dictionary named 'cif_core.dic' version 2.4.1 from 2010-06-29.

Automatic conversion script
Id: cif_fix_enum 1527 2010-12-29 10:47:43Z saulius 

The following automatic conversions were performed:

'_symmetry_cell_setting' value 'Orthorhombic' changed to
'orthorhombic' according to
/home/saulius/struct/CIF-dictionaries/cif_core.dic dictionary named
'cif_core.dic' version 2.4.1 from 2010-06-29.

Automatic conversion script
Id: cif_fix_values 1715 2011-07-08 13:25:40Z adriana 
;
_cod_original_cell_volume 1377.4(6)
_cod_database_code 2204586
_cod_database_fobs_code 2204586

loop_
_symmetry_equiv_pos_as_xyz
'x, y, z'
'-x+1/2, -y, z+1/2'
'-x, y+1/2, -z+1/2'
'x+1/2, -y+1/2, -z'

loop_
_atom_site_label
_atom_site_fract_x
_atom_site_fract_y
_atom_site_fract_z
_atom_site_U_iso_or_equiv
_atom_site_adp_type
_atom_site_calc_flag
_atom_site_refinement_flags
_atom_site_occupancy
_atom_site_type_symbol
N1 0.2332(4) 0.63610(19) 0.12514(6) 0.0537(5) Uani d . 1 N
N2 0.1763(7) 0.8218(3) 0.28155(8) 0.0943(8) Uani d . 1 N
C1 0.2847(5) 0.5122(2) 0.10260(7) 0.0505(5) Uani d . 1 C
C2 0.1650(6) 0.3862(3) 0.10861(8) 0.0640(7) Uani d . 1 C
H2 0.0278 0.3737 0.1304 0.077 Uiso calc R 1 H
C3 0.2586(7) 0.2790(3) 0.08065(10) 0.0778(8) Uani d U 1 C
H3 0.1803 0.1932 0.0836 0.093 Uiso calc R 1 H
C4 0.4645(7) 0.2964(3) 0.04863(10) 0.0806(9) Uani d U 1 C
H4 0.5239 0.2223 0.0307 0.097 Uiso calc R 1 H
C5 0.5810(6) 0.4202(3) 0.04298(8) 0.0709(8) Uani d . 1 C
H5 0.7190 0.4311 0.0212 0.085 Uiso calc R 1 H
C6 0.4928(5) 0.5314(2) 0.07000(7) 0.0533(6) Uani d . 1 C
C7 0.5693(5) 0.6720(3) 0.07253(7) 0.0541(6) Uani d . 1 C
C8 0.7598(6) 0.7520(3) 0.04964(9) 0.0737(8) Uani d . 1 C
H8 0.8715 0.7138 0.0268 0.088 Uiso calc R 1 H
C9 0.7806(7) 0.8879(4) 0.06123(10) 0.0876(10) Uani d . 1 C
H9 0.9062 0.9420 0.0458 0.105 Uiso calc R 1 H
C10 0.6181(7) 0.9454(3) 0.09531(11) 0.0832(9) Uani d . 1 C
H10 0.6378 1.0376 0.1027 0.100 Uiso calc R 1 H
C11 0.4275(6) 0.8703(3) 0.11874(9) 0.0689(7) Uani d . 1 C
H11 0.3178 0.9100 0.1416 0.083 Uiso calc R 1 H
C12 0.4052(5) 0.7329(2) 0.10698(8) 0.0523(5) Uani d . 1 C
C13 0.0381(5) 0.6605(3) 0.16199(7) 0.0590(6) Uani d . 1 C
H13A -0.0793 0.5820 0.1641 0.071 Uiso calc R 1 H
H13B -0.0686 0.7392 0.1532 0.071 Uiso calc R 1 H
C14 0.1616(4) 0.6856(2) 0.21028(7) 0.0513(6) Uani d . 1 C
C15 0.3570(6) 0.6036(3) 0.22816(8) 0.0730(8) Uani d . 1 C
H15 0.4201 0.5300 0.2104 0.088 Uiso calc R 1 H
C16 0.4601(7) 0.6307(4) 0.27280(10) 0.0932(10) Uani d . 1 C
H16 0.5941 0.5764 0.2856 0.112 Uiso calc R 1 H
C17 0.3602(8) 0.7395(4) 0.29769(10) 0.0919(10) Uani d . 1 C
H17 0.4276 0.7559 0.3281 0.110 Uiso calc R 1 H
C18 0.0812(6) 0.7932(3) 0.23832(8) 0.0724(7) Uani d . 1 C
H18 -0.0497 0.8506 0.2261 0.087 Uiso calc R 1 H

loop_
_atom_site_aniso_label
_atom_site_aniso_U_11
_atom_site_aniso_U_22
_atom_site_aniso_U_33
_atom_site_aniso_U_12
_atom_site_aniso_U_13
_atom_site_aniso_U_23
N1 0.0560(11) 0.0582(11) 0.0470(9) 0.0033(11) 0.0041(9) -0.0035(8)
N2 0.128(2) 0.0975(19) 0.0575(13) -0.0017(19) -0.0047(15) -0.0177(13)
C1 0.0571(13) 0.0569(13) 0.0375(10) 0.0059(12) -0.0101(11) 0.0007(10)
C2 0.0687(16) 0.0698(16) 0.0535(12) -0.0016(14) -0.0113(13) 0.0035(12)
C3 0.093(2) 0.0616(16) 0.0794(17) 0.0041(17) -0.0337(18) -0.0102(14)
C4 0.090(2) 0.085(2) 0.0667(16) 0.0197(19) -0.0190(17) -0.0257(15)
C5 0.0724(17) 0.093(2) 0.0471(13) 0.0177(17) -0.0059(14) -0.0183(13)
C6 0.0554(14) 0.0713(15) 0.0331(10) 0.0105(12) -0.0084(10) -0.0040(10)
C7 0.0541(13) 0.0739(16) 0.0343(10) 0.0052(13) -0.0045(11) 0.0056(10)
C8 0.0667(16) 0.107(2) 0.0472(12) -0.0035(18) -0.0007(13) 0.0127(13)
C9 0.089(2) 0.100(2) 0.0745(17) -0.027(2) -0.0087(18) 0.0341(17)
C10 0.091(2) 0.0704(18) 0.088(2) -0.0069(18) -0.014(2) 0.0188(16)
C11 0.0728(17) 0.0634(16) 0.0704(15) 0.0080(15) -0.0074(15) 0.0037(13)
C12 0.0528(13) 0.0584(14) 0.0457(11) 0.0057(12) -0.0078(11) 0.0038(10)
C13 0.0489(13) 0.0780(16) 0.0501(12) 0.0058(13) 0.0045(11) -0.0086(11)
C14 0.0503(13) 0.0590(13) 0.0447(11) -0.0033(11) 0.0072(10) 0.0020(10)
C15 0.0848(19) 0.0772(17) 0.0569(14) 0.0152(17) 0.0001(15) 0.0045(13)
C16 0.092(2) 0.120(3) 0.0677(16) 0.011(2) -0.0140(18) 0.0232(18)
C17 0.111(3) 0.114(3) 0.0503(14) -0.022(2) -0.0146(17) -0.0011(16)
C18 0.0812(19) 0.0770(17) 0.0591(14) 0.0088(17) -0.0007(15) -0.0079(13)

loop_
_atom_type_symbol
_atom_type_description
_atom_type_scat_dispersion_real
_atom_type_scat_dispersion_imag
_atom_type_scat_source
C C 0.0033 0.0000 'International Tables Vol C Tables 4.2.6.8 and 6.1.1.4'
H H 0.0000 0.0000 'International Tables Vol C Tables 4.2.6.8 and 6.1.1.4'
N N 0.0061 0.0000 'International Tables Vol C Tables 4.2.6.8 and 6.1.1.4'

loop_
_geom_angle_atom_site_label_1
_geom_angle_atom_site_label_2
_geom_angle_atom_site_label_3
_geom_angle
C12 N1 C1 108.28(18)
C12 N1 C13 125.19(19)
C1 N1 C13 126.5(2)
C17 N2 C18 116.1(3)
C2 C1 N1 129.8(2)
C2 C1 C6 121.6(2)
N1 C1 C6 108.6(2)
C1 C2 C3 117.2(2)
C1 C2 H2 121.4
C3 C2 H2 121.4
C4 C3 C2 121.8(3)
C4 C3 H3 119.1
C2 C3 H3 119.1
C5 C4 C3 120.7(3)
C5 C4 H4 119.6
C3 C4 H4 119.6
C4 C5 C6 119.7(3)
C4 C5 H5 120.2
C6 C5 H5 120.2
C5 C6 C1 119.1(2)
C5 C6 C7 133.6(2)
C1 C6 C7 107.32(19)
C8 C7 C12 118.8(2)
C8 C7 C6 134.6(2)
C12 C7 C6 106.5(2)
C9 C8 C7 119.2(3)
C9 C8 H8 120.4
C7 C8 H8 120.4
C8 C9 C10 121.0(3)
C8 C9 H9 119.5
C10 C9 H9 119.5
C11 C10 C9 121.8(3)
C11 C10 H10 119.1
C9 C10 H10 119.1
C10 C11 C12 117.4(3)
C10 C11 H11 121.3
C12 C11 H11 121.3
N1 C12 C11 128.9(2)
N1 C12 C7 109.3(2)
C11 C12 C7 121.8(2)
N1 C13 C14 112.84(18)
N1 C13 H13A 109.0
C14 C13 H13A 109.0
N1 C13 H13B 109.0
C14 C13 H13B 109.0
H13A C13 H13B 107.8
C15 C14 C18 116.9(2)
C15 C14 C13 122.0(2)
C18 C14 C13 121.1(2)
C14 C15 C16 119.4(3)
C14 C15 H15 120.3
C16 C15 H15 120.3
C17 C16 C15 118.3(3)
C17 C16 H16 120.9
C15 C16 H16 120.9
N2 C17 C16 124.2(3)
N2 C17 H17 117.9
C16 C17 H17 117.9
N2 C18 C14 125.1(3)
N2 C18 H18 117.5
C14 C18 H18 117.5

loop_
_geom_bond_atom_site_label_1
_geom_bond_atom_site_label_2
_geom_bond_distance
N1 C12 1.380(3)
N1 C1 1.390(3)
N1 C13 1.444(3)
N2 C17 1.307(4)
N2 C18 1.331(3)
C1 C2 1.381(3)
C1 C6 1.402(3)
C2 C3 1.391(3)
C2 H2 0.9300
C3 C4 1.381(4)
C3 H3 0.9300
C4 C5 1.354(4)
C4 H4 0.9300
C5 C6 1.397(3)
C5 H5 0.9300
C6 C7 1.429(3)
C7 C8 1.393(4)
C7 C12 1.403(3)
C8 C9 1.372(4)
C8 H8 0.9300
C9 C10 1.377(4)
C9 H9 0.9300
C10 C11 1.375(4)
C10 H10 0.9300
C11 C12 1.387(3)
C11 H11 0.9300
C13 C14 1.508(3)
C13 H13A 0.9700
C13 H13B 0.9700
C14 C15 1.364(3)
C14 C18 1.374(3)
C15 C16 1.379(4)
C15 H15 0.9300
C16 C17 1.367(4)
C16 H16 0.9300
C17 H17 0.9300
C18 H18 0.9300

loop_
_geom_torsion_atom_site_label_1
_geom_torsion_atom_site_label_2
_geom_torsion_atom_site_label_3
_geom_torsion_atom_site_label_4
_geom_torsion
C12 N1 C1 C2 -179.9(2)
C13 N1 C1 C2 1.3(4)
C12 N1 C1 C6 0.3(2)
C13 N1 C1 C6 -178.49(19)
N1 C1 C2 C3 179.8(2)
C6 C1 C2 C3 -0.4(3)
C1 C2 C3 C4 0.8(4)
C2 C3 C4 C5 -0.8(4)
C3 C4 C5 C6 0.3(4)
C4 C5 C6 C1 0.1(4)
C4 C5 C6 C7 -179.6(3)
C2 C1 C6 C5 0.0(3)
N1 C1 C6 C5 179.8(2)
C2 C1 C6 C7 179.8(2)
N1 C1 C6 C7 -0.4(2)
C5 C6 C7 C8 -0.4(4)
C1 C6 C7 C8 179.8(2)
C5 C6 C7 C12 -179.9(2)
C1 C6 C7 C12 0.4(2)
C12 C7 C8 C9 -0.3(4)
C6 C7 C8 C9 -179.7(3)
C7 C8 C9 C10 0.6(4)
C8 C9 C10 C11 -0.7(4)
C9 C10 C11 C12 0.4(4)
C1 N1 C12 C11 -179.8(2)
C13 N1 C12 C11 -1.1(4)
C1 N1 C12 C7 0.0(2)
C13 N1 C12 C7 178.76(18)
C10 C11 C12 N1 179.7(2)
C10 C11 C12 C7 -0.1(4)
C8 C7 C12 N1 -179.77(19)
C6 C7 C12 N1 -0.2(2)
C8 C7 C12 C11 0.1(3)
C6 C7 C12 C11 179.6(2)
C12 N1 C13 C14 -69.5(3)
C1 N1 C13 C14 109.0(2)
N1 C13 C14 C15 -47.3(3)
N1 C13 C14 C18 132.6(2)
C18 C14 C15 C16 0.8(4)
C13 C14 C15 C16 -179.2(3)
C14 C15 C16 C17 0.3(5)
C18 N2 C17 C16 1.3(5)
C15 C16 C17 N2 -1.5(5)
C17 N2 C18 C14 0.1(4)
C15 C14 C18 N2 -1.1(4)
C13 C14 C18 N2 179.0(3)

loop_
_cod_related_entry_id
_cod_related_entry_database
_cod_related_entry_code
1 ChemSpider 21130267
